data_7159013
loop_
_publ_author_name
'Balo, Rosalino'
'Fern\'andez, Alberto G.'
'Chopdat, Adam'
'Ayadi, Soufian El'
'Kato, Atsushi'
'Est\'evez, Ram\'on J.'
'Fleet, George W. J.'
'Est\'evez, Juan C.'

_publ_section_title
;
 Stable d-xylose ditriflate in divergent syntheses of dihydroxy prolines,
 pyrrolidines, tetrahydrofuran-2-carboxylic acids, and cyclic \b-amino
 acids
;
_journal_name_full 'Organic &amp; Biomolecular Chemistry'
_journal_paper_doi 10.1039/D2OB01255C
_journal_year 2022
_chemical_absolute_configuration unk
_chemical_formula_moiety 'C18 H21 N O5'
_chemical_formula_sum 'C18 H21 N O5'
_chemical_formula_weight 331.36
_chemical_name_common 45.10F2
_chemical_name_systematic 45.10F2
_space_group_crystal_system monoclinic
_space_group_IT_number 4
_space_group_name_Hall 'P 2yb'
_space_group_name_H-M_alt 'P 1 21 1'
_atom_sites_solution_hydrogens geom
_atom_sites_solution_primary dual
_atom_sites_solution_secondary difmap
_audit_conform_dict_location ftp://ftp.iucr.org/pub/cif_core.dic
_audit_conform_dict_name cif_core.dic
_audit_conform_dict_version 2.4.3
_audit_creation_date 2015-02-23T13:08:26-00:00
_audit_creation_method 'WinGX routine CIF_UPDATE'
_audit_update_record
;
2022-06-21 deposited with the CCDC.	2022-10-26 downloaded from the CCDC.
;
_cell_angle_alpha 90
_cell_angle_beta 90.811(5)
_cell_angle_gamma 90
_cell_formula_units_Z 2
_cell_length_a 5.8300(5)
_cell_length_b 16.7011(12)
_cell_length_c 8.4430(6)
_cell_measurement_reflns_used 2823
_cell_measurement_temperature 100(2)
_cell_measurement_theta_max 24.38
_cell_measurement_theta_min 2.44
_cell_measurement_wavelength 0.71073
_cell_volume 821.99(11)
_computing_cell_refinement 'SAINT V8.34A integration software'
_computing_data_collection 'Bruker APEX2 software'
_computing_data_reduction 'SORTAV (Blessing, 1995)'
_computing_molecular_graphics 'ORTEP-3 for Windows (Farrugia, 2012)'
_computing_publication_material 'WinGX publication routines (Farrugia, 2012)'
_computing_structure_refinement 'SHELXL-2014/7 (Sheldrick, 2014)'
_computing_structure_solution 'SHELXT-2014 (Sheldrick, 2014)'
_diffrn_ambient_temperature 100(2)
_diffrn_detector 'APEX-II CCD'
_diffrn_measured_fraction_theta_full 0.999
_diffrn_measured_fraction_theta_max 0.992
_diffrn_measurement_device '\k-geometry diffractometer'
_diffrn_measurement_device_type 'Bruker APEX-II'
_diffrn_measurement_method '\f or \w oscillation scans'
_diffrn_orient_matrix_UB_11 0.071634
_diffrn_orient_matrix_UB_12 0.030459
_diffrn_orient_matrix_UB_13 -0.088473
_diffrn_orient_matrix_UB_21 -0.017942
_diffrn_orient_matrix_UB_22 0.050895
_diffrn_orient_matrix_UB_23 0.060974
_diffrn_orient_matrix_UB_31 0.154834
_diffrn_orient_matrix_UB_32 -0.008194
_diffrn_orient_matrix_UB_33 0.049856
_diffrn_radiation_monochromator graphite
_diffrn_radiation_probe x-ray
_diffrn_radiation_type MoK\a
_diffrn_radiation_wavelength 0.71073
_diffrn_reflns_av_R_equivalents 0.0519
_diffrn_reflns_av_unetI/netI 0.0782
_diffrn_reflns_Laue_measured_fraction_full 0.999
_diffrn_reflns_Laue_measured_fraction_max 0.992
_diffrn_reflns_limit_h_max 7
_diffrn_reflns_limit_h_min -7
_diffrn_reflns_limit_k_max 21
_diffrn_reflns_limit_k_min -21
_diffrn_reflns_limit_l_max 10
_diffrn_reflns_limit_l_min -10
_diffrn_reflns_number 11801
_diffrn_reflns_point_group_measured_fraction_full 0.991
_diffrn_reflns_point_group_measured_fraction_max 0.978
_diffrn_reflns_reduction_process
;
        Scaled and merged with Sortav
        R.H. Blessing, (1987) Cryst. Rev. 1, 3-58
        R.H. Blessing, (1989) J. Appl. Cryst. 22, 396-397
;
_diffrn_reflns_theta_full 25.242
_diffrn_reflns_theta_max 27.191
_diffrn_reflns_theta_min 2.413
_diffrn_source 'sealed x-ray tube'
_diffrn_standards_number 0
_exptl_absorpt_coefficient_mu 0.098
_exptl_absorpt_correction_T_max 0.959
_exptl_absorpt_correction_T_min 0.828
_exptl_absorpt_correction_type multi-scan
_exptl_absorpt_process_details
;
SADABS-2014/5 - Bruker AXS area detector scaling and absorption correction
;
_exptl_crystal_colour colourless
_exptl_crystal_density_diffrn 1.339
_exptl_crystal_density_method 'not measured'
_exptl_crystal_description Prism
_exptl_crystal_F_000 352
_exptl_crystal_recrystallization_method 'Re-crystallisation from solvent: CH2Cl2, AcOEt'
_exptl_crystal_size_max 0.42
_exptl_crystal_size_mid 0.18
_exptl_crystal_size_min 0.04
_refine_diff_density_max 0.203
_refine_diff_density_min -0.248
_refine_diff_density_rms 0.047
_refine_ls_abs_structure_details
;
 Flack x determined using 982 quotients [(I+)-(I-)]/[(I+)+(I-)]
 (Parsons, Flack and Wagner, Acta Cryst. B69 (2013) 249-259).
;
_refine_ls_abs_structure_Flack 1.0(6)
_refine_ls_extinction_method none
_refine_ls_goodness_of_fit_ref 0.951
_refine_ls_hydrogen_treatment constr
_refine_ls_matrix_type full
_refine_ls_number_constraints 0
_refine_ls_number_parameters 219
_refine_ls_number_reflns 3577
_refine_ls_number_restraints 1
_refine_ls_restrained_S_all 0.951
_refine_ls_R_factor_all 0.0737
_refine_ls_R_factor_gt 0.0433
_refine_ls_shift/su_max 0
_refine_ls_shift/su_mean 0
_refine_ls_structure_factor_coef Fsqd
_refine_ls_weighting_details 'w=1/[\s^2^(Fo^2^)+(0.0363P)^2^] where P=(Fo^2^+2Fc^2^)/3'
_refine_ls_weighting_scheme calc
_refine_ls_wR_factor_gt 0.0736
_refine_ls_wR_factor_ref 0.0801
_reflns_Friedel_coverage 0.906
_reflns_Friedel_fraction_full 0.982
_reflns_Friedel_fraction_max 0.963
_reflns_number_gt 2628
_reflns_number_total 3577
_reflns_threshold_expression 'I > 2\s(I)'
_cod_data_source_file d2ob01255c2.cif
_cod_data_source_block 2015RE001ROB01
_cod_original_sg_symbol_H-M 'P 21'
_cod_database_code 7159013
_shelx_estimated_absorpt_t_min 0.96
_shelx_estimated_absorpt_t_max 0.996

loop_
_space_group_symop_operation_xyz
'x, y, z'
'-x, y+1/2, -z'

loop_
_atom_site_label
_atom_site_type_symbol
_atom_site_fract_x
_atom_site_fract_y
_atom_site_fract_z
_atom_site_U_iso_or_equiv
_atom_site_adp_type
_atom_site_occupancy
_atom_site_site_symmetry_order
_atom_site_calc_flag
_atom_site_refinement_flags_posn
_atom_site_refinement_flags_adp
_atom_site_refinement_flags_occupancy
_atom_site_disorder_assembly
_atom_site_disorder_group
O1 O 0.3095(3) 0.23069(12) 0.5996(2) 0.0181(5) Uani 1 1 d . . . . .
C2 C 0.5359(5) 0.21887(17) 0.6679(3) 0.0157(7) Uani 1 1 d . . . . .
H2 H 0.575 0.2643 0.7406 0.019 Uiso 1 1 calc R U . . .
C3 C 0.6970(5) 0.21908(16) 0.5261(3) 0.0150(7) Uani 1 1 d . . . . .
H3 H 0.8605 0.2331 0.5507 0.018 Uiso 1 1 calc R U . . .
C4 C 0.6588(5) 0.13933(19) 0.4314(3) 0.0142(7) Uani 1 1 d . . . . .
C5 C 0.4053(5) 0.14756(17) 0.3752(3) 0.0155(7) Uani 1 1 d . . . . .
H5A H 0.3914 0.1426 0.2587 0.019 Uiso 1 1 calc R U . . .
H5B H 0.3074 0.1066 0.4254 0.019 Uiso 1 1 calc R U . . .
C6 C 0.3406(5) 0.23176(18) 0.4299(3) 0.0169(7) Uani 1 1 d . . . . .
H6 H 0.2103 0.2563 0.3689 0.02 Uiso 1 1 calc R U . . .
C7 C 0.5659(5) 0.27924(18) 0.4221(3) 0.0149(7) Uani 1 1 d . . . . .
H7 H 0.5525 0.3325 0.4753 0.018 Uiso 1 1 calc R U . . .
O8 O 0.5478(3) 0.14683(12) 0.7503(2) 0.0185(5) Uani 1 1 d . . . . .
C9 C 0.4191(6) 0.14756(19) 0.8931(4) 0.0246(8) Uani 1 1 d . . . . .
H9A H 0.4798 0.1891 0.9642 0.037 Uiso 1 1 calc R U . . .
H9B H 0.4316 0.0952 0.945 0.037 Uiso 1 1 calc R U . . .
H9C H 0.2577 0.1589 0.868 0.037 Uiso 1 1 calc R U . . .
C10 C 0.7139(6) 0.06279(18) 0.5250(3) 0.0163(7) Uani 1 1 d . . . . .
O11 O 0.5874(4) 0.00551(12) 0.5337(2) 0.0206(5) Uani 1 1 d . . . . .
O12 O 0.9259(4) 0.06698(12) 0.5851(2) 0.0177(5) Uani 1 1 d . . . . .
C13 C 1.0037(6) 0.0007(2) 0.6847(3) 0.0229(8) Uani 1 1 d . . . . .
H13A H 1.1734 0.0009 0.6918 0.027 Uiso 1 1 calc R U . . .
H13B H 0.9547 -0.0507 0.6365 0.027 Uiso 1 1 calc R U . . .
C14 C 0.9062(6) 0.00775(19) 0.8482(3) 0.0221(8) Uani 1 1 d . . . . .
H14A H 0.9505 0.0594 0.8945 0.033 Uiso 1 1 calc R U . . .
H14B H 0.966 -0.0357 0.915 0.033 Uiso 1 1 calc R U . . .
H14C H 0.7386 0.0042 0.8417 0.033 Uiso 1 1 calc R U . . .
C15 C 0.8149(5) 0.13468(17) 0.2951(3) 0.0142(7) Uani 1 1 d . . . . .
N16 N 0.9332(5) 0.12643(15) 0.1893(3) 0.0217(6) Uani 1 1 d . . . . .
O17 O 0.6641(4) 0.28624(11) 0.2710(2) 0.0166(5) Uani 1 1 d . . . . .
C18 C 0.5429(6) 0.34057(18) 0.1708(4) 0.0187(7) Uani 1 1 d . . . . .
H18A H 0.5174 0.3916 0.2277 0.022 Uiso 1 1 calc R U . . .
H18B H 0.3914 0.3178 0.1415 0.022 Uiso 1 1 calc R U . . .
C19 C 0.6792(5) 0.35601(16) 0.0233(3) 0.0148(7) Uani 1 1 d . . . . .
C20 C 0.8800(5) 0.31422(17) -0.0065(3) 0.0167(7) Uani 1 1 d . . . . .
H20 H 0.9312 0.2737 0.0647 0.02 Uiso 1 1 calc R U . . .
C21 C 1.0061(6) 0.33182(19) -0.1409(4) 0.0191(7) Uani 1 1 d . . . . .
H21 H 1.1451 0.3039 -0.1598 0.023 Uiso 1 1 calc R U . . .
C22 C 0.9314(6) 0.38919(19) -0.2468(4) 0.0217(8) Uani 1 1 d . . . . .
H22 H 1.0182 0.4007 -0.3384 0.026 Uiso 1 1 calc R U . . .
C23 C 0.7285(6) 0.43017(18) -0.2191(4) 0.0221(8) Uani 1 1 d . . . . .
H23 H 0.6758 0.4696 -0.292 0.027 Uiso 1 1 calc R U . . .
C24 C 0.6033(6) 0.41339(17) -0.0850(3) 0.0193(7) Uani 1 1 d . . . . .
H24 H 0.4642 0.4413 -0.0667 0.023 Uiso 1 1 calc R U . . .

loop_
_atom_site_aniso_label
_atom_site_aniso_U_11
_atom_site_aniso_U_22
_atom_site_aniso_U_33
_atom_site_aniso_U_23
_atom_site_aniso_U_13
_atom_site_aniso_U_12
O1 0.0203(13) 0.0219(12) 0.0121(11) -0.0008(9) 0.0022(10) 0.0009(9)
C2 0.0205(18) 0.0122(16) 0.0143(16) -0.0018(13) -0.0002(14) -0.0011(13)
C3 0.0169(18) 0.0146(17) 0.0137(16) -0.0030(13) 0.0019(14) -0.0025(13)
C4 0.0168(17) 0.0162(16) 0.0095(15) -0.0007(13) -0.0008(13) -0.0001(13)
C5 0.0180(18) 0.0170(16) 0.0117(16) 0.0017(13) -0.0003(13) -0.0017(14)
C6 0.0211(19) 0.0188(17) 0.0109(16) 0.0008(13) 0.0004(13) 0.0017(13)
C7 0.0190(19) 0.0156(17) 0.0103(15) -0.0023(13) 0.0031(14) -0.0010(13)
O8 0.0297(13) 0.0131(11) 0.0129(11) 0.0021(9) 0.0046(10) 0.0011(10)
C9 0.038(2) 0.0189(17) 0.0169(17) 0.0013(14) 0.0079(15) -0.0030(16)
C10 0.024(2) 0.0155(17) 0.0093(16) -0.0022(13) -0.0007(14) 0.0019(14)
O11 0.0278(14) 0.0131(11) 0.0209(12) -0.0006(10) -0.0042(10) -0.0040(10)
O12 0.0200(14) 0.0176(12) 0.0153(11) 0.0036(9) -0.0031(10) 0.0009(9)
C13 0.026(2) 0.0206(18) 0.0221(18) 0.0055(15) -0.0052(16) 0.0064(15)
C14 0.026(2) 0.0203(18) 0.0196(18) 0.0048(15) -0.0010(16) 0.0023(15)
C15 0.0178(17) 0.0112(16) 0.0135(17) 0.0001(13) -0.0041(14) 0.0005(13)
N16 0.0267(17) 0.0196(16) 0.0188(15) -0.0019(12) -0.0019(14) 0.0049(12)
O17 0.0226(13) 0.0152(12) 0.0121(11) 0.0032(9) 0.0019(10) 0.0011(9)
C18 0.0200(19) 0.0175(17) 0.0185(17) 0.0011(14) -0.0018(15) 0.0022(13)
C19 0.0188(19) 0.0127(17) 0.0128(16) -0.0007(12) -0.0035(14) -0.0019(13)
C20 0.022(2) 0.0132(17) 0.0145(17) 0.0000(13) -0.0020(15) 0.0007(12)
C21 0.024(2) 0.0164(17) 0.0164(17) -0.0022(14) 0.0023(15) -0.0001(14)
C22 0.032(2) 0.0200(19) 0.0136(16) -0.0008(14) 0.0030(15) -0.0054(15)
C23 0.033(2) 0.0158(17) 0.0173(18) 0.0051(14) -0.0037(16) -0.0015(15)
C24 0.023(2) 0.0140(17) 0.0204(18) -0.0031(14) -0.0038(15) 0.0007(13)

loop_
_atom_type_symbol
_atom_type_description
_atom_type_scat_dispersion_real
_atom_type_scat_dispersion_imag
_atom_type_scat_source
C C 0.0033 0.0016 'International Tables Vol C Tables 4.2.6.8 and 6.1.1.4'
H H 0 0 'International Tables Vol C Tables 4.2.6.8 and 6.1.1.4'
N N 0.0061 0.0033 'International Tables Vol C Tables 4.2.6.8 and 6.1.1.4'
O O 0.0106 0.006 'International Tables Vol C Tables 4.2.6.8 and 6.1.1.4'

loop_
_geom_angle_atom_site_label_1
_geom_angle_atom_site_label_2
_geom_angle_atom_site_label_3
_geom_angle
_geom_angle_site_symmetry_1
_geom_angle_site_symmetry_3
_geom_angle_publ_flag
C2 O1 C6 105.7(2) . . ?
O8 C2 O1 110.9(2) . . ?
O8 C2 C3 111.4(2) . . ?
O1 C2 C3 104.7(2) . . ?
O8 C2 H2 109.9 . . ?
O1 C2 H2 109.9 . . ?
C3 C2 H2 109.9 . . ?
C7 C3 C2 98.2(2) . . ?
C7 C3 C4 101.4(2) . . ?
C2 C3 C4 108.2(2) . . ?
C7 C3 H3 115.6 . . ?
C2 C3 H3 115.6 . . ?
C4 C3 H3 115.6 . . ?
C15 C4 C10 103.3(2) . . ?
C15 C4 C5 111.2(2) . . ?
C10 C4 C5 115.0(2) . . ?
C15 C4 C3 110.9(2) . . ?
C10 C4 C3 114.7(2) . . ?
C5 C4 C3 102.0(2) . . ?
C6 C5 C4 103.1(2) . . ?
C6 C5 H5A 111.1 . . ?
C4 C5 H5A 111.1 . . ?
C6 C5 H5B 111.1 . . ?
C4 C5 H5B 111.1 . . ?
H5A C5 H5B 109.1 . . ?
O1 C6 C5 108.8(2) . . ?
O1 C6 C7 99.7(2) . . ?
C5 C6 C7 104.3(2) . . ?
O1 C6 H6 114.2 . . ?
C5 C6 H6 114.2 . . ?
C7 C6 H6 114.2 . . ?
O17 C7 C3 111.6(2) . . ?
O17 C7 C6 116.1(2) . . ?
C3 C7 C6 93.3(2) . . ?
O17 C7 H7 111.6 . . ?
C3 C7 H7 111.6 . . ?
C6 C7 H7 111.6 . . ?
C2 O8 C9 113.0(2) . . ?
O8 C9 H9A 109.5 . . ?
O8 C9 H9B 109.5 . . ?
H9A C9 H9B 109.5 . . ?
O8 C9 H9C 109.5 . . ?
H9A C9 H9C 109.5 . . ?
H9B C9 H9C 109.5 . . ?
O11 C10 O12 125.6(3) . . ?
O11 C10 C4 124.5(3) . . ?
O12 C10 C4 109.8(3) . . ?
C10 O12 C13 117.3(2) . . ?
O12 C13 C14 110.5(3) . . ?
O12 C13 H13A 109.5 . . ?
C14 C13 H13A 109.5 . . ?
O12 C13 H13B 109.5 . . ?
C14 C13 H13B 109.5 . . ?
H13A C13 H13B 108.1 . . ?
C13 C14 H14A 109.5 . . ?
C13 C14 H14B 109.5 . . ?
H14A C14 H14B 109.5 . . ?
C13 C14 H14C 109.5 . . ?
H14A C14 H14C 109.5 . . ?
H14B C14 H14C 109.5 . . ?
N16 C15 C4 176.0(3) . . ?
C7 O17 C18 112.7(2) . . ?
O17 C18 C19 109.7(2) . . ?
O17 C18 H18A 109.7 . . ?
C19 C18 H18A 109.7 . . ?
O17 C18 H18B 109.7 . . ?
C19 C18 H18B 109.7 . . ?
H18A C18 H18B 108.2 . . ?
C20 C19 C24 119.2(3) . . ?
C20 C19 C18 121.2(3) . . ?
C24 C19 C18 119.6(3) . . ?
C19 C20 C21 119.8(3) . . ?
C19 C20 H20 120.1 . . ?
C21 C20 H20 120.1 . . ?
C22 C21 C20 120.7(3) . . ?
C22 C21 H21 119.7 . . ?
C20 C21 H21 119.7 . . ?
C21 C22 C23 119.7(3) . . ?
C21 C22 H22 120.1 . . ?
C23 C22 H22 120.1 . . ?
C24 C23 C22 119.9(3) . . ?
C24 C23 H23 120.1 . . ?
C22 C23 H23 120.1 . . ?
C23 C24 C19 120.7(3) . . ?
C23 C24 H24 119.7 . . ?
C19 C24 H24 119.7 . . ?

loop_
_geom_bond_atom_site_label_1
_geom_bond_atom_site_label_2
_geom_bond_distance
_geom_bond_site_symmetry_2
_geom_bond_publ_flag
O1 C2 1.446(3) . ?
O1 C6 1.447(3) . ?
C2 O8 1.391(3) . ?
C2 C3 1.532(4) . ?
C2 H2 1 . ?
C3 C7 1.532(4) . ?
C3 C4 1.568(4) . ?
C3 H3 1 . ?
C4 C15 1.479(4) . ?
C4 C10 1.535(4) . ?
C4 C5 1.552(4) . ?
C5 C6 1.529(4) . ?
C5 H5A 0.99 . ?
C5 H5B 0.99 . ?
C6 C7 1.537(4) . ?
C6 H6 1 . ?
C7 O17 1.411(3) . ?
C7 H7 1 . ?
O8 C9 1.430(3) . ?
C9 H9A 0.98 . ?
C9 H9B 0.98 . ?
C9 H9C 0.98 . ?
C10 O11 1.211(4) . ?
C10 O12 1.331(4) . ?
O12 C13 1.459(4) . ?
C13 C14 1.505(4) . ?
C13 H13A 0.99 . ?
C13 H13B 0.99 . ?
C14 H14A 0.98 . ?
C14 H14B 0.98 . ?
C14 H14C 0.98 . ?
C15 N16 1.145(3) . ?
O17 C18 1.422(3) . ?
C18 C19 1.509(4) . ?
C18 H18A 0.99 . ?
C18 H18B 0.99 . ?
C19 C20 1.389(4) . ?
C19 C24 1.392(4) . ?
C20 C21 1.392(4) . ?
C20 H20 0.95 . ?
C21 C22 1.377(4) . ?
C21 H21 0.95 . ?
C22 C23 1.389(5) . ?
C22 H22 0.95 . ?
C23 C24 1.384(4) . ?
C23 H23 0.95 . ?
C24 H24 0.95 . ?

loop_
_geom_torsion_atom_site_label_1
_geom_torsion_atom_site_label_2
_geom_torsion_atom_site_label_3
_geom_torsion_atom_site_label_4
_geom_torsion
_geom_torsion_site_symmetry_1
_geom_torsion_site_symmetry_2
_geom_torsion_site_symmetry_3
_geom_torsion_site_symmetry_4
_geom_torsion_publ_flag
C6 O1 C2 O8 -116.6(2) . . . . ?
C6 O1 C2 C3 3.7(3) . . . . ?
O8 C2 C3 C7 153.3(2) . . . . ?
O1 C2 C3 C7 33.3(3) . . . . ?
O8 C2 C3 C4 48.3(3) . . . . ?
O1 C2 C3 C4 -71.6(3) . . . . ?
C7 C3 C4 C15 79.0(3) . . . . ?
C2 C3 C4 C15 -178.3(2) . . . . ?
C7 C3 C4 C10 -164.5(3) . . . . ?
C2 C3 C4 C10 -61.8(3) . . . . ?
C7 C3 C4 C5 -39.5(3) . . . . ?
C2 C3 C4 C5 63.2(3) . . . . ?
C15 C4 C5 C6 -113.2(3) . . . . ?
C10 C4 C5 C6 129.8(3) . . . . ?
C3 C4 C5 C6 5.1(3) . . . . ?
C2 O1 C6 C5 69.5(3) . . . . ?
C2 O1 C6 C7 -39.4(3) . . . . ?
C4 C5 C6 O1 -74.6(3) . . . . ?
C4 C5 C6 C7 31.0(3) . . . . ?
C2 C3 C7 O17 -174.0(2) . . . . ?
C4 C3 C7 O17 -63.5(3) . . . . ?
C2 C3 C7 C6 -54.3(2) . . . . ?
C4 C3 C7 C6 56.3(2) . . . . ?
O1 C6 C7 O17 174.3(2) . . . . ?
C5 C6 C7 O17 61.9(3) . . . . ?
O1 C6 C7 C3 58.3(2) . . . . ?
C5 C6 C7 C3 -54.1(2) . . . . ?
O1 C2 O8 C9 -70.2(3) . . . . ?
C3 C2 O8 C9 173.5(2) . . . . ?
C15 C4 C10 O11 -108.7(3) . . . . ?
C5 C4 C10 O11 12.6(4) . . . . ?
C3 C4 C10 O11 130.5(3) . . . . ?
C15 C4 C10 O12 67.0(3) . . . . ?
C5 C4 C10 O12 -171.7(2) . . . . ?
C3 C4 C10 O12 -53.8(3) . . . . ?
O11 C10 O12 C13 -7.3(4) . . . . ?
C4 C10 O12 C13 177.1(2) . . . . ?
C10 O12 C13 C14 -78.3(3) . . . . ?
C3 C7 O17 C18 178.8(2) . . . . ?
C6 C7 O17 C18 73.7(3) . . . . ?
C7 O17 C18 C19 170.2(2) . . . . ?
O17 C18 C19 C20 5.8(4) . . . . ?
O17 C18 C19 C24 -173.9(3) . . . . ?
C24 C19 C20 C21 2.0(4) . . . . ?
C18 C19 C20 C21 -177.8(3) . . . . ?
C19 C20 C21 C22 -1.4(4) . . . . ?
C20 C21 C22 C23 0.2(5) . . . . ?
C21 C22 C23 C24 0.3(5) . . . . ?
C22 C23 C24 C19 0.3(4) . . . . ?
C20 C19 C24 C23 -1.5(4) . . . . ?
C18 C19 C24 C23 178.3(3) . . . . ?
